data_7208683
loop_
_publ_author_name
'Nowicka, Beata'
'Stadnicka, Katarzyna'
'Nitek, Wojciech'
'Rams, Micha\/l'
'Sieklucka, Barbara'

_publ_section_title
;
 Geometrical isomerism in pentadecanuclear high-spin Ni9W6 clusters with
 symmetrical bidentate ligands detected
;
_journal_issue 20
_journal_name_full CrystEngComm
_journal_page_first 6559
_journal_paper_doi 10.1039/c2ce25537e
_journal_volume 14
_journal_year 2012
_chemical_formula_sum 'C134.4 H114.8 N64 Ni9 O19 W6'
_chemical_formula_weight 4561.99
_chemical_name_common (Ni(Ni(bpy)(solv))8(W(CN)8)6).11H2O
_chemical_name_systematic
;
{Ni[Ni(bpy)(solv)]8[W(CN)8]6}.11H2O
;
_space_group_IT_number 2
_symmetry_cell_setting triclinic
_symmetry_space_group_name_Hall '-P 1'
_symmetry_space_group_name_H-M 'P -1'
_atom_sites_solution_hydrogens geom
_atom_sites_solution_primary direct
_atom_sites_solution_secondary difmap
_audit_creation_method SHELXL-97
_cell_angle_alpha 84.222(3)
_cell_angle_beta 85.211(4)
_cell_angle_gamma 87.182(3)
_cell_formula_units_Z 2
_cell_length_a 18.4747(11)
_cell_length_b 18.5055(12)
_cell_length_c 27.732(2)
_cell_measurement_reflns_used 13041
_cell_measurement_temperature 100(2)
_cell_measurement_theta_max 25.028
_cell_measurement_theta_min 0.998
_cell_volume 9392.1(11)
_computing_cell_refinement 'HKL Scalepack (Otwinowski & Minor, 1997)'
_computing_data_collection 'Collect (Nonius BV, 1997-2000)'
_computing_data_reduction 'HKL DENZO and Scalepack (Otwinowski & Minor, 1997)'
_computing_molecular_graphics 'Ortep3 (Farrugia, 1997)'
_computing_publication_material 'SHELXL-97 (Sheldrick, 2008)'
_computing_structure_refinement 'SHELXL-97 (Sheldrick, 2008)'
_computing_structure_solution 'SIR-92 (ALTOMARE et al., 1994)'
_diffrn_ambient_temperature 100(2)
_diffrn_detector_area_resol_mean 9
_diffrn_measured_fraction_theta_full 0.656
_diffrn_measured_fraction_theta_max 0.656
_diffrn_measurement_device_type KappaCCD
_diffrn_measurement_method '\f and \o scans to fill Ewald sphere'
_diffrn_radiation_monochromator graphite
_diffrn_radiation_source 'fine-focus sealed tube'
_diffrn_radiation_type MoK\a
_diffrn_radiation_wavelength 0.71073
_diffrn_reflns_av_R_equivalents 0.056
_diffrn_reflns_av_sigmaI/netI 0.045
_diffrn_reflns_limit_h_max 21
_diffrn_reflns_limit_h_min 0
_diffrn_reflns_limit_k_max 22
_diffrn_reflns_limit_k_min -22
_diffrn_reflns_limit_l_max 33
_diffrn_reflns_limit_l_min -33
_diffrn_reflns_number 28440
_diffrn_reflns_theta_full 25.50
_diffrn_reflns_theta_max 25.50
_diffrn_reflns_theta_min 2.16
_exptl_absorpt_coefficient_mu 4.604
_exptl_absorpt_correction_T_max 0.3388
_exptl_absorpt_correction_T_min 0.2603
_exptl_absorpt_correction_type multi-scan
_exptl_absorpt_process_details 'HKL DENZO and Scalepack (Otwinowski & Minor, 1997)'
_exptl_crystal_colour orange
_exptl_crystal_density_diffrn 1.614
_exptl_crystal_density_method 'not measured'
_exptl_crystal_description block
_exptl_crystal_F_000 4436
_exptl_crystal_size_max 0.40
_exptl_crystal_size_mid 0.35
_exptl_crystal_size_min 0.30
_refine_diff_density_max 7.337
_refine_diff_density_min -3.005
_refine_diff_density_rms 0.356
_refine_ls_extinction_method none
_refine_ls_goodness_of_fit_ref 1.141
_refine_ls_hydrogen_treatment constr
_refine_ls_matrix_type full
_refine_ls_number_parameters 1073
_refine_ls_number_reflns 22957
_refine_ls_number_restraints 13
_refine_ls_restrained_S_all 1.141
_refine_ls_R_factor_all 0.1432
_refine_ls_R_factor_gt 0.1125
_refine_ls_shift/su_max 0.003
_refine_ls_shift/su_mean 0.000
_refine_ls_structure_factor_coef Fsqd
_refine_ls_weighting_details 'w=1/[\s^2^(Fo^2^)+(0.0728P)^2^+1121.0753P] where P=(Fo^2^+2Fc^2^)/3'
_refine_ls_weighting_scheme calc
_refine_ls_wR_factor_gt 0.2804
_refine_ls_wR_factor_ref 0.3040
_reflns_number_gt 17992
_reflns_number_total 22957
_reflns_threshold_expression >2sigma(I)
_cod_data_source_file c2ce25537e.txt
_cod_data_source_block 1b
_cod_depositor_comments
;
The following automatic conversions were performed:

'_symmetry_cell_setting' value 'Triclinic' changed to 'triclinic'
according to /home/saulius/struct/CIF-dictionaries/cif_core.dic
dictionary named 'cif_core.dic' version 2.4.2 from 2011-04-26.

Automatic conversion script
Id: cif_fix_values 1891 2012-01-12 08:04:46Z andrius 
;
_cod_original_formula_sum 'C134.40 H114.80 N64 Ni9 O19 W6'
_cod_database_code 7208683

loop_
_symmetry_equiv_pos_as_xyz
'x, y, z'
'-x, -y, -z'

loop_
_atom_site_label
_atom_site_type_symbol
_atom_site_fract_x
_atom_site_fract_y
_atom_site_fract_z
_atom_site_U_iso_or_equiv
_atom_site_adp_type
_atom_site_occupancy
_atom_site_symmetry_multiplicity
_atom_site_calc_flag
_atom_site_refinement_flags
W1 W 0.10175(6) 0.26555(6) -0.01864(4) 0.0235(3) Uani 1 1 d .
C11 C 0.0207(14) 0.2550(14) -0.0679(8) 0.021(5) Uiso 1 1 d .
N11 N -0.0243(12) 0.2475(12) -0.0940(7) 0.027(5) Uiso 1 1 d .
C12 C 0.0711(15) 0.1530(15) -0.0110(9) 0.026(6) Uiso 1 1 d .
N12 N 0.0485(12) 0.0957(12) -0.0064(7) 0.021(5) Uiso 1 1 d .
C13 C 0.0003(15) 0.2631(15) 0.0283(9) 0.025(6) Uiso 1 1 d .
N13 N -0.0476(13) 0.2622(13) 0.0550(8) 0.029(5) Uiso 1 1 d .
C14 C 0.0944(17) 0.3532(17) 0.0276(10) 0.035(7) Uiso 1 1 d .
N14 N 0.0919(16) 0.4012(16) 0.0503(10) 0.050(7) Uiso 1 1 d .
C15 C 0.1522(14) 0.2084(14) 0.0431(9) 0.022(6) Uiso 1 1 d .
N15 N 0.1821(13) 0.1773(13) 0.0741(8) 0.032(6) Uiso 1 1 d .
C16 C 0.1702(14) 0.2113(14) -0.0728(9) 0.023(6) Uiso 1 1 d .
N16 N 0.2017(13) 0.1794(13) -0.1003(8) 0.031(5) Uiso 1 1 d .
C17 C 0.1006(17) 0.3626(17) -0.0708(10) 0.034(7) Uiso 1 1 d .
N17 N 0.0978(14) 0.4117(14) -0.0989(9) 0.038(6) Uiso 1 1 d .
C18 C 0.2100(18) 0.3047(17) -0.0204(10) 0.036(7) Uiso 1 1 d .
N18 N 0.2642(15) 0.3292(15) -0.0204(9) 0.042(6) Uiso 1 1 d .
W2 W 0.22956(6) 0.46256(7) 0.57528(4) 0.0298(3) Uani 1 1 d .
C21 C 0.2928(15) 0.4518(15) 0.6358(9) 0.025(6) Uiso 1 1 d .
N21 N 0.3290(13) 0.4484(13) 0.6696(8) 0.034(6) Uiso 1 1 d .
C22 C 0.2409(17) 0.5753(17) 0.5596(10) 0.035(7) Uiso 1 1 d .
N22 N 0.2494(14) 0.6388(14) 0.5505(8) 0.037(6) Uiso 1 1 d .
C23 C 0.2850(16) 0.3580(16) 0.5647(10) 0.031(6) Uiso 1 1 d .
N23 N 0.3118(14) 0.3020(14) 0.5590(9) 0.037(6) Uiso 1 1 d .
C24 C 0.1240(18) 0.5066(18) 0.5527(11) 0.042(8) Uiso 1 1 d .
N24 N 0.0687(17) 0.5289(17) 0.5406(11) 0.057(8) Uiso 1 1 d .
C25 C 0.1635(19) 0.5053(19) 0.6363(12) 0.046(8) Uiso 1 1 d .
N25 N 0.135(2) 0.527(2) 0.6682(13) 0.078(10) Uiso 1 1 d .
C26 C 0.3391(16) 0.4826(15) 0.5466(9) 0.027(6) Uiso 1 1 d .
N26 N 0.3947(13) 0.4914(12) 0.5286(7) 0.026(5) Uiso 1 1 d .
C27 C 0.2314(16) 0.4549(16) 0.4990(9) 0.029(6) Uiso 1 1 d .
N27 N 0.2328(13) 0.4570(13) 0.4562(8) 0.030(5) Uiso 1 1 d .
C28 C 0.158(2) 0.378(2) 0.6067(13) 0.054(9) Uiso 1 1 d .
N28 N 0.126(2) 0.326(3) 0.6230(15) 0.100(13) Uiso 1 1 d .
W3 W 0.27118(6) -0.10877(7) 0.00759(4) 0.0293(3) Uani 1 1 d .
C31 C 0.366(2) -0.114(2) -0.0411(12) 0.048(9) Uiso 1 1 d .
N31 N 0.419(2) -0.114(2) -0.0664(15) 0.098(13) Uiso 1 1 d .
C32 C 0.2647(18) -0.0165(18) -0.0487(11) 0.040(8) Uiso 1 1 d .
N32 N 0.2603(13) 0.0252(13) -0.0804(8) 0.032(6) Uiso 1 1 d .
C33 C 0.2576(17) -0.0149(17) 0.0514(10) 0.035(7) Uiso 1 1 d .
N33 N 0.2498(13) 0.0269(14) 0.0754(8) 0.033(6) Uiso 1 1 d .
C34 C 0.1571(14) -0.0715(14) 0.0066(9) 0.023(6) Uiso 1 1 d .
N34 N 0.0986(13) -0.0529(13) 0.0046(8) 0.029(5) Uiso 1 1 d .
C35 C 0.3550(17) -0.1145(17) 0.0578(10) 0.036(7) Uiso 1 1 d .
N35 N 0.3966(18) -0.1196(18) 0.0883(11) 0.063(9) Uiso 1 1 d .
C36 C 0.2243(15) -0.1641(15) -0.0435(9) 0.024(6) Uiso 1 1 d .
N36 N 0.1936(14) -0.1999(14) -0.0676(8) 0.036(6) Uiso 1 1 d .
C37 C 0.2080(19) -0.1660(19) 0.0695(12) 0.046(8) Uiso 1 1 d .
N37 N 0.1745(14) -0.1942(14) 0.0988(9) 0.038(6) Uiso 1 1 d .
C38 C 0.312(2) -0.220(2) 0.0169(12) 0.049(9) Uiso 1 1 d .
N38 N 0.330(2) -0.279(2) 0.0189(15) 0.095(13) Uiso 1 1 d .
W4 W 0.59156(6) 0.30333(6) 0.63839(4) 0.0270(3) Uani 1 1 d .
C41 C 0.5205(17) 0.3819(17) 0.6737(10) 0.038(7) Uiso 1 1 d .
N41 N 0.4820(14) 0.4211(14) 0.6920(8) 0.034(6) Uiso 1 1 d .
C42 C 0.5521(14) 0.3808(15) 0.5832(9) 0.023(6) Uiso 1 1 d .
N42 N 0.5316(12) 0.4230(12) 0.5534(7) 0.022(5) Uiso 1 1 d .
C43 C 0.4906(15) 0.2628(15) 0.6170(9) 0.026(6) Uiso 1 1 d .
N43 N 0.4416(13) 0.2410(13) 0.6001(8) 0.030(5) Uiso 1 1 d .
C44 C 0.5632(17) 0.2575(17) 0.7099(10) 0.038(7) Uiso 1 1 d .
N44 N 0.5422(15) 0.2279(15) 0.7496(9) 0.045(7) Uiso 1 1 d .
C45 C 0.6554(16) 0.3980(16) 0.6298(9) 0.029(6) Uiso 1 1 d .
N45 N 0.6878(14) 0.4500(14) 0.6231(8) 0.034(6) Uiso 1 1 d .
C46 C 0.6092(18) 0.1847(19) 0.6378(11) 0.042(8) Uiso 1 1 d .
N46 N 0.6127(18) 0.1252(18) 0.6365(11) 0.061(8) Uiso 1 1 d .
C47 C 0.6528(17) 0.2820(17) 0.5699(11) 0.039(7) Uiso 1 1 d .
N47 N 0.6819(13) 0.2723(13) 0.5334(8) 0.033(6) Uiso 1 1 d .
C48 C 0.6964(18) 0.2729(18) 0.6639(11) 0.040(8) Uiso 1 1 d .
N48 N 0.7545(19) 0.2554(18) 0.6757(11) 0.064(9) Uiso 1 1 d .
W5 W 0.02665(6) -0.00753(6) -0.19234(4) 0.0276(3) Uani 1 1 d .
C51 C -0.0773(16) -0.0437(16) -0.1648(9) 0.030(6) Uiso 1 1 d .
N51 N -0.1341(14) -0.0649(13) -0.1514(8) 0.034(6) Uiso 1 1 d .
C52 C -0.0156(18) -0.0600(18) -0.2435(11) 0.040(8) Uiso 1 1 d .
N52 N -0.0421(18) -0.0982(18) -0.2724(11) 0.065(9) Uiso 1 1 d .
C53 C 0.0646(14) -0.1140(15) -0.1592(9) 0.023(6) Uiso 1 1 d .
N53 N 0.0906(14) -0.1629(14) -0.1411(9) 0.039(6) Uiso 1 1 d .
C54 C 0.1176(16) -0.0489(16) -0.2378(9) 0.029(6) Uiso 1 1 d .
N54 N 0.1715(16) -0.0673(16) -0.2594(10) 0.052(7) Uiso 1 1 d .
C55 C 0.1229(15) 0.0461(15) -0.1744(9) 0.027(6) Uiso 1 1 d .
N55 N 0.1734(14) 0.0696(13) -0.1653(8) 0.033(6) Uiso 1 1 d .
C56 C 0.0347(16) 0.0665(16) -0.2554(9) 0.029(6) Uiso 1 1 d .
N56 N 0.0349(17) 0.1055(17) -0.2902(10) 0.055(8) Uiso 1 1 d .
C57 C -0.0283(15) 0.0953(15) -0.1767(9) 0.026(6) Uiso 1 1 d .
N57 N -0.0529(14) 0.1505(14) -0.1681(9) 0.039(6) Uiso 1 1 d .
C58 C 0.0182(13) -0.0052(13) -0.1148(7) 0.013(5) Uiso 1 1 d .
N58 N 0.0133(12) -0.0014(12) -0.0733(7) 0.022(5) Uiso 1 1 d .
W6 W 0.51511(7) 0.70933(6) 0.61659(4) 0.0280(3) Uani 1 1 d .
C61 C 0.4156(16) 0.7294(16) 0.5795(10) 0.032(7) Uiso 1 1 d .
N61 N 0.3621(13) 0.7398(13) 0.5621(8) 0.030(5) Uiso 1 1 d .
C62 C 0.5544(16) 0.7567(15) 0.5439(9) 0.029(6) Uiso 1 1 d .
N62 N 0.5769(14) 0.7748(14) 0.5067(8) 0.036(6) Uiso 1 1 d .
C63 C 0.5094(13) 0.6241(14) 0.5675(8) 0.018(5) Uiso 1 1 d .
N63 N 0.5098(13) 0.5804(13) 0.5448(8) 0.028(5) Uiso 1 1 d .
C64 C 0.6193(17) 0.6465(16) 0.6150(10) 0.034(7) Uiso 1 1 d .
N64 N 0.6704(13) 0.6120(13) 0.6159(8) 0.034(6) Uiso 1 1 d .
C65 C 0.5374(19) 0.6871(18) 0.6908(11) 0.044(8) Uiso 1 1 d .
N65 N 0.5517(15) 0.6718(15) 0.7305(9) 0.043(7) Uiso 1 1 d .
C66 C 0.5924(17) 0.7937(17) 0.6277(10) 0.036(7) Uiso 1 1 d .
N66 N 0.6291(16) 0.8363(16) 0.6343(9) 0.046(7) Uiso 1 1 d .
C67 C 0.4490(16) 0.6249(16) 0.6509(9) 0.029(6) Uiso 1 1 d .
N67 N 0.4210(12) 0.5751(12) 0.6718(7) 0.023(5) Uiso 1 1 d .
C68 C 0.4440(16) 0.7885(16) 0.6532(10) 0.031(6) Uiso 1 1 d .
N68 N 0.4080(15) 0.8273(15) 0.6764(9) 0.042(6) Uiso 1 1 d .
Ni7 Ni 0.0000 0.0000 0.0000 0.0227(11) Uani 1 2 d S
Ni8 Ni 0.5000 0.5000 0.5000 0.0215(10) Uiso 1 2 d S
Ni9 Ni 0.2334(2) 0.1069(2) 0.12327(13) 0.0326(9) Uani 1 1 d .
O91 O 0.3333(13) 0.1462(13) 0.0927(8) 0.055(6) Uiso 1 1 d .
N91 N 0.2866(15) 0.0500(16) 0.1796(9) 0.046(7) Uiso 1 1 d .
N92 N 0.2322(17) 0.1810(17) 0.1736(10) 0.054(8) Uiso 1 1 d .
C90 C 0.308(2) -0.018(2) 0.1803(15) 0.070(12) Uiso 1 1 d .
H90 H 0.2997 -0.0438 0.1535 0.084 Uiso 1 1 calc R
C91 C 0.343(3) -0.055(3) 0.2193(16) 0.080(13) Uiso 1 1 d .
H91 H 0.3586 -0.1043 0.2198 0.096 Uiso 1 1 calc R
C92 C 0.354(2) -0.013(2) 0.2575(15) 0.068(11) Uiso 1 1 d .
H92 H 0.3817 -0.0334 0.2832 0.082 Uiso 1 1 calc R
C93 C 0.326(2) 0.058(2) 0.2586(15) 0.069(12) Uiso 1 1 d .
H93 H 0.3266 0.0842 0.2861 0.083 Uiso 1 1 calc R
C94 C 0.297(2) 0.086(2) 0.2165(13) 0.054(9) Uiso 1 1 d .
C95 C 0.261(2) 0.164(2) 0.2152(15) 0.066(11) Uiso 1 1 d .
C96 C 0.261(2) 0.203(2) 0.2522(14) 0.060 Uiso 1 1 d .
H96 H 0.2783 0.1832 0.2821 0.072 Uiso 1 1 calc R
C97 C 0.231(3) 0.283(3) 0.2455(19) 0.093(15) Uiso 1 1 d .
H97 H 0.2307 0.3157 0.2699 0.111 Uiso 1 1 calc R
C98 C 0.205(3) 0.302(4) 0.200(2) 0.12(2) Uiso 1 1 d .
H98 H 0.1879 0.3507 0.1916 0.140 Uiso 1 1 calc R
C99 C 0.205(2) 0.252(2) 0.1660(15) 0.067(11) Uiso 1 1 d .
H99 H 0.1845 0.2671 0.1361 0.081 Uiso 1 1 calc R
Ni10 Ni 0.2656(2) 0.10544(19) -0.13871(12) 0.0284(8) Uani 1 1 d .
O101 O 0.3556(11) 0.1446(11) -0.1087(6) 0.035(5) Uiso 1 1 d D
C201 C 0.362(3) 0.140(3) -0.0586(8) 0.069(16) Uiso 0.70 1 d PD
H20A H 0.4018 0.1025 -0.0559 0.082 Uiso 0.70 1 calc PR
H20B H 0.3178 0.1143 -0.0468 0.082 Uiso 0.70 1 calc PR
C202 C 0.373(6) 0.178(6) -0.014(3) 0.18(5) Uiso 0.70 1 d PD
H20C H 0.3707 0.1425 0.0144 0.229 Uiso 0.70 1 calc PR
H20D H 0.3340 0.2157 -0.0103 0.229 Uiso 0.70 1 calc PR
H20E H 0.4200 0.2004 -0.0182 0.229 Uiso 0.70 1 calc PR
N101 N 0.2853(13) 0.1752(13) -0.1994(8) 0.033(6) Uiso 1 1 d .
N102 N 0.3361(14) 0.0431(14) -0.1813(9) 0.039(6) Uiso 1 1 d .
C100 C 0.2517(15) 0.2422(15) -0.2113(9) 0.026(6) Uiso 1 1 d .
H100 H 0.2138 0.2587 -0.1893 0.032 Uiso 1 1 calc R
C101 C 0.2696(16) 0.2858(17) -0.2524(10) 0.034(7) Uiso 1 1 d .
H101 H 0.2408 0.3284 -0.2608 0.041 Uiso 1 1 calc R
C102 C 0.3296(17) 0.2678(17) -0.2818(11) 0.039(7) Uiso 1 1 d .
H102 H 0.3460 0.3004 -0.3087 0.046 Uiso 1 1 calc R
C103 C 0.3660(18) 0.2017(18) -0.2719(11) 0.042(8) Uiso 1 1 d .
H103 H 0.4065 0.1876 -0.2928 0.050 Uiso 1 1 calc R
C104 C 0.3435(17) 0.1563(17) -0.2318(10) 0.037(7) Uiso 1 1 d .
C105 C 0.3746(18) 0.0805(17) -0.2185(11) 0.038(7) Uiso 1 1 d .
C106 C 0.4284(17) 0.0499(17) -0.2481(11) 0.037(7) Uiso 1 1 d .
H106 H 0.4506 0.0770 -0.2759 0.045 Uiso 1 1 calc R
C107 C 0.450(2) -0.025(2) -0.2352(12) 0.050(9) Uiso 1 1 d .
H107 H 0.4883 -0.0482 -0.2533 0.060 Uiso 1 1 calc R
C108 C 0.413(2) -0.062(2) -0.1960(12) 0.051(9) Uiso 1 1 d .
H108 H 0.4267 -0.1109 -0.1868 0.061 Uiso 1 1 calc R
C109 C 0.3558(17) -0.0279(17) -0.1694(11) 0.039(7) Uiso 1 1 d .
H109 H 0.3305 -0.0548 -0.1428 0.047 Uiso 1 1 calc R
Ni11 Ni -0.0988(2) 0.2455(2) -0.14571(13) 0.0306(9) Uani 1 1 d .
O111 O -0.1696(11) 0.2508(11) -0.2021(7) 0.037(5) Uiso 1 1 d D
C211 C -0.2311(17) 0.209(2) -0.200(2) 0.09(2) Uiso 0.70 1 d PD
H21A H -0.2223 0.1622 -0.1797 0.105 Uiso 0.70 1 calc PR
H21B H -0.2401 0.1975 -0.2328 0.105 Uiso 0.70 1 calc PR
C212 C -0.2965(15) 0.248(3) -0.1779(19) 0.062(15) Uiso 0.70 1 d PD
H21C H -0.3389 0.2182 -0.1763 0.094 Uiso 0.70 1 calc PR
H21D H -0.3058 0.2941 -0.1981 0.094 Uiso 0.70 1 calc PR
H21E H -0.2877 0.2592 -0.1450 0.094 Uiso 0.70 1 calc PR
N111 N -0.0305(14) 0.3105(14) -0.1912(8) 0.034(6) Uiso 1 1 d .
N112 N -0.1357(14) 0.3466(14) -0.1286(9) 0.038(6) Uiso 1 1 d .
C110 C 0.0238(16) 0.2894(17) -0.2222(10) 0.034(7) Uiso 1 1 d .
H110 H 0.0280 0.2390 -0.2265 0.041 Uiso 1 1 calc R
C111 C 0.0752(18) 0.3337(17) -0.2490(11) 0.039(7) Uiso 1 1 d .
H111 H 0.1142 0.3148 -0.2693 0.047 Uiso 1 1 calc R
C112 C 0.065(2) 0.408(2) -0.2437(12) 0.051(9) Uiso 1 1 d .
H112 H 0.0949 0.4425 -0.2624 0.061 Uiso 1 1 calc R
C113 C 0.011(2) 0.431(2) -0.2118(13) 0.058(10) Uiso 1 1 d .
H113 H 0.0056 0.4814 -0.2069 0.069 Uiso 1 1 calc R
C114 C -0.0372(19) 0.3820(19) -0.1859(11) 0.043(8) Uiso 1 1 d .
C115 C -0.0997(16) 0.4057(16) -0.1517(9) 0.029(6) Uiso 1 1 d .
C116 C -0.117(2) 0.475(2) -0.1420(13) 0.055(9) Uiso 1 1 d .
H116 H -0.0893 0.5140 -0.1576 0.066 Uiso 1 1 calc R
C117 C -0.175(2) 0.489(2) -0.1090(14) 0.064(11) Uiso 1 1 d .
H117 H -0.1891 0.5375 -0.1023 0.076 Uiso 1 1 calc R
C118 C -0.212(2) 0.433(2) -0.0869(12) 0.050(9) Uiso 1 1 d .
H118 H -0.2507 0.4417 -0.0634 0.060 Uiso 1 1 calc R
C119 C -0.1934(19) 0.3631(19) -0.0974(11) 0.044(8) Uiso 1 1 d .
H119 H -0.2223 0.3249 -0.0822 0.053 Uiso 1 1 calc R
Ni12 Ni 0.1321(2) -0.25810(19) -0.10802(12) 0.0311(9) Uani 1 1 d .
O121 O 0.0716(11) -0.3162(11) -0.1490(7) 0.038(5) Uiso 1 1 d D
C221 C 0.0053(14) -0.293(3) -0.1676(12) 0.068(14) Uiso 0.80 1 d PD
H22A H -0.0155 -0.2502 -0.1512 0.082 Uiso 0.80 1 calc PR
H22B H -0.0297 -0.3319 -0.1615 0.082 Uiso 0.80 1 calc PR
C222 C 0.018(3) -0.272(3) -0.2212(11) 0.077(16) Uiso 0.80 1 d PD
H22C H -0.0283 -0.2546 -0.2343 0.115 Uiso 0.80 1 calc PR
H22D H 0.0375 -0.3140 -0.2373 0.115 Uiso 0.80 1 calc PR
H22E H 0.0525 -0.2327 -0.2270 0.115 Uiso 0.80 1 calc PR
N121 N 0.2218(14) -0.2630(14) -0.1570(8) 0.036(6) Uiso 1 1 d .
N122 N 0.1814(13) -0.3567(13) -0.0825(8) 0.030(5) Uiso 1 1 d .
C120 C 0.2396(18) -0.2145(19) -0.1929(11) 0.043(8) Uiso 1 1 d .
H120 H 0.2059 -0.1751 -0.1997 0.052 Uiso 1 1 calc R
C121 C 0.3050(18) -0.2165(19) -0.2219(11) 0.044(8) Uiso 1 1 d .
H121 H 0.3174 -0.1788 -0.2466 0.053 Uiso 1 1 calc R
C122 C 0.351(2) -0.2775(19) -0.2124(12) 0.050(9) Uiso 1 1 d .
H122 H 0.3955 -0.2825 -0.2320 0.060 Uiso 1 1 calc R
C123 C 0.3340(19) -0.3298(19) -0.1755(11) 0.044(8) Uiso 1 1 d .
H123 H 0.3656 -0.3711 -0.1689 0.052 Uiso 1 1 calc R
C124 C 0.2686(17) -0.3206(17) -0.1478(10) 0.037(7) Uiso 1 1 d .
C125 C 0.2455(16) -0.3732(16) -0.1050(10) 0.032(7) Uiso 1 1 d .
C126 C 0.2857(18) -0.4394(17) -0.0930(10) 0.038(7) Uiso 1 1 d .
H126 H 0.3316 -0.4515 -0.1089 0.046 Uiso 1 1 calc R
C127 C 0.2503(17) -0.4858(17) -0.0549(10) 0.037(7) Uiso 1 1 d .
H127 H 0.2720 -0.5325 -0.0466 0.044 Uiso 1 1 calc R
C128 C 0.1919(16) -0.4679(17) -0.0317(10) 0.035(7) Uiso 1 1 d .
H128 H 0.1737 -0.4985 -0.0043 0.042 Uiso 1 1 calc R
C129 C 0.1535(19) -0.4038(18) -0.0457(11) 0.044(8) Uiso 1 1 d .
H129 H 0.1075 -0.3929 -0.0294 0.052 Uiso 1 1 calc R
Ni13 Ni 0.3956(2) 0.4865(2) 0.71959(12) 0.0296(9) Uani 1 1 d .
O131 O 0.4649(12) 0.5335(12) 0.7653(7) 0.044(5) Uiso 1 1 d .
N131 N 0.3729(13) 0.4132(13) 0.7791(8) 0.034(6) Uiso 1 1 d .
N132 N 0.3001(14) 0.5364(14) 0.7500(8) 0.036(6) Uiso 1 1 d .
C130 C 0.4138(17) 0.3575(16) 0.7944(10) 0.034(7) Uiso 1 1 d .
H130 H 0.4581 0.3474 0.7759 0.041 Uiso 1 1 calc R
C131 C 0.3963(18) 0.3132(18) 0.8354(11) 0.042(8) Uiso 1 1 d .
H131 H 0.4271 0.2725 0.8449 0.050 Uiso 1 1 calc R
C132 C 0.3315(19) 0.329(2) 0.8635(12) 0.049(9) Uiso 1 1 d .
H132 H 0.3160 0.2977 0.8913 0.059 Uiso 1 1 calc R
C133 C 0.2922(19) 0.3897(18) 0.8499(11) 0.045(8) Uiso 1 1 d .
H133 H 0.2497 0.4038 0.8690 0.054 Uiso 1 1 calc R
C134 C 0.3147(17) 0.4309(17) 0.8077(10) 0.035(7) Uiso 1 1 d .
C135 C 0.2698(19) 0.4970(19) 0.7877(12) 0.047(8) Uiso 1 1 d .
C136 C 0.1954(17) 0.5143(18) 0.8063(11) 0.040(7) Uiso 1 1 d .
H136 H 0.1722 0.4851 0.8327 0.048 Uiso 1 1 calc R
C137 C 0.1599(19) 0.5746(18) 0.7842(11) 0.043(8) Uiso 1 1 d .
H137 H 0.1112 0.5878 0.7947 0.051 Uiso 1 1 calc R
C138 C 0.1980(18) 0.6156(18) 0.7458(11) 0.039(7) Uiso 1 1 d .
H138 H 0.1761 0.6590 0.7311 0.047 Uiso 1 1 calc R
C139 C 0.2662(18) 0.5934(18) 0.7295(11) 0.043(8) Uiso 1 1 d .
H139 H 0.2899 0.6204 0.7023 0.051 Uiso 1 1 calc R
Ni14 Ni 0.3659(2) 0.2029(2) 0.56068(12) 0.0301(8) Uani 1 1 d .
O141 O 0.2869(13) 0.1607(13) 0.5218(8) 0.049(6) Uiso 1 1 d D
C241 C 0.227(4) 0.202(5) 0.505(4) 0.04(3) Uiso 0.30 1 d PD
H24A H 0.2119 0.2366 0.5300 0.052 Uiso 0.30 1 calc PR
H24B H 0.1865 0.1689 0.5057 0.052 Uiso 0.30 1 calc PR
C242 C 0.232(17) 0.246(15) 0.457(6) 0.22(14) Uiso 0.30 1 d PD
H24C H 0.1875 0.2766 0.4532 0.325 Uiso 0.30 1 calc PR
H24D H 0.2372 0.2127 0.4310 0.325 Uiso 0.30 1 calc PR
H24E H 0.2741 0.2764 0.4541 0.325 Uiso 0.30 1 calc PR
N141 N 0.4185(16) 0.0991(16) 0.5735(10) 0.048(7) Uiso 1 1 d .
N142 N 0.3014(14) 0.1601(14) 0.6222(8) 0.037(6) Uiso 1 1 d .
C140 C 0.4773(19) 0.0801(19) 0.5484(12) 0.046(8) Uiso 1 1 d .
H140 H 0.4950 0.1106 0.5208 0.055 Uiso 1 1 calc R
C141 C 0.516(2) 0.012(2) 0.5623(14) 0.061(10) Uiso 1 1 d .
H141 H 0.5598 -0.0029 0.5449 0.074 Uiso 1 1 calc R
C142 C 0.486(2) -0.029(2) 0.6020(13) 0.058(10) Uiso 1 1 d .
H142 H 0.5101 -0.0738 0.6119 0.070 Uiso 1 1 calc R
C143 C 0.4210(19) -0.007(2) 0.6294(12) 0.050(9) Uiso 1 1 d .
H143 H 0.3979 -0.0359 0.6560 0.060 Uiso 1 1 calc R
C144 C 0.3967(18) 0.0596(17) 0.6126(11) 0.038(7) Uiso 1 1 d .
C145 C 0.3275(18) 0.0948(18) 0.6388(11) 0.039(7) Uiso 1 1 d .
C146 C 0.2857(18) 0.0560(19) 0.6779(11) 0.043(8) Uiso 1 1 d .
H146 H 0.2994 0.0074 0.6889 0.052 Uiso 1 1 calc R
C147 C 0.227(2) 0.090(2) 0.6990(15) 0.067(11) Uiso 1 1 d .
H147 H 0.2016 0.0650 0.7267 0.080 Uiso 1 1 calc R
C148 C 0.200(2) 0.160(2) 0.6816(13) 0.058(10) Uiso 1 1 d .
H148 H 0.1564 0.1829 0.6939 0.070 Uiso 1 1 calc R
C149 C 0.2485(19) 0.1922(19) 0.6431(11) 0.045(8) Uiso 1 1 d .
H149 H 0.2396 0.2420 0.6326 0.055 Uiso 1 1 calc R
Ni15 Ni 0.2657(2) 0.7471(2) 0.53044(13) 0.0329(9) Uani 1 1 d .
O151 O 0.2762(14) 0.8598(14) 0.5108(9) 0.063(7) Uiso 1 1 d D
C251 C 0.303(2) 0.911(3) 0.538(2) 0.09(2) Uiso 0.70 1 d PD
H25A H 0.3388 0.9407 0.5180 0.112 Uiso 0.70 1 calc PR
H25B H 0.3268 0.8856 0.5662 0.112 Uiso 0.70 1 calc PR
C252 C 0.240(3) 0.959(2) 0.5565(19) 0.069(16) Uiso 0.70 1 d PD
H25C H 0.2587 0.9947 0.5758 0.103 Uiso 0.70 1 calc PR
H25D H 0.2050 0.9293 0.5768 0.103 Uiso 0.70 1 calc PR
H25E H 0.2171 0.9844 0.5288 0.103 Uiso 0.70 1 calc PR
N151 N 0.1654(15) 0.7602(15) 0.5028(9) 0.044(7) Uiso 1 1 d .
N152 N 0.2019(14) 0.7749(14) 0.5917(8) 0.037(6) Uiso 1 1 d .
C150 C 0.152(3) 0.751(3) 0.4577(16) 0.078(13) Uiso 1 1 d .
H150 H 0.1901 0.7370 0.4353 0.094 Uiso 1 1 calc R
C151 C 0.083(3) 0.763(3) 0.443(2) 0.101(17) Uiso 1 1 d .
H151 H 0.0760 0.7616 0.4095 0.122 Uiso 1 1 calc R
C152 C 0.015(4) 0.778(4) 0.480(3) 0.14(2) Uiso 1 1 d .
H152 H -0.0335 0.7830 0.4704 0.167 Uiso 1 1 calc R
C153 C 0.030(3) 0.783(3) 0.525(2) 0.111(19) Uiso 1 1 d .
H153 H -0.0074 0.7923 0.5496 0.133 Uiso 1 1 calc R
C154 C 0.108(3) 0.774(3) 0.537(2) 0.101(17) Uiso 1 1 d .
C155 C 0.137(2) 0.790(2) 0.5857(15) 0.069(11) Uiso 1 1 d .
C156 C 0.085(3) 0.807(3) 0.6225(18) 0.093(15) Uiso 1 1 d .
H156 H 0.0346 0.8132 0.6173 0.111 Uiso 1 1 calc R
C157 C 0.110(3) 0.813(3) 0.6662(17) 0.080(13) Uiso 1 1 d .
H157 H 0.0768 0.8233 0.6927 0.096 Uiso 1 1 calc R
C158 C 0.180(3) 0.804(2) 0.6732(17) 0.077(13) Uiso 1 1 d .
H158 H 0.1981 0.8127 0.7031 0.093 Uiso 1 1 calc R
C159 C 0.228(2) 0.7813(19) 0.6332(12) 0.049(9) Uiso 1 1 d .
H159 H 0.2778 0.7708 0.6372 0.058 Uiso 1 1 calc R
Ni16 Ni 0.7554(2) 0.5382(2) 0.61792(13) 0.0331(9) Uani 1 1 d .
O161 O 0.8298(14) 0.6229(14) 0.6142(8) 0.057(6) Uiso 1 1 d .
N161 N 0.7478(15) 0.5236(15) 0.6915(9) 0.041(6) Uiso 1 1 d .
N162 N 0.8434(15) 0.4661(15) 0.6290(9) 0.044(7) Uiso 1 1 d .
C160 C 0.6998(18) 0.5518(18) 0.7233(11) 0.041(8) Uiso 1 1 d .
H160 H 0.6745 0.5961 0.7137 0.049 Uiso 1 1 calc R
C161 C 0.685(2) 0.518(2) 0.7713(13) 0.054(9) Uiso 1 1 d .
H161 H 0.6468 0.5376 0.7922 0.065 Uiso 1 1 calc R
C162 C 0.726(3) 0.456(3) 0.7877(17) 0.083(14) Uiso 1 1 d .
H162 H 0.7174 0.4325 0.8195 0.099 Uiso 1 1 calc R
C163 C 0.778(2) 0.433(2) 0.7570(14) 0.063(11) Uiso 1 1 d .
H163 H 0.8076 0.3916 0.7666 0.075 Uiso 1 1 calc R
C164 C 0.788(2) 0.468(2) 0.7101(14) 0.062(10) Uiso 1 1 d .
C165 C 0.8491(17) 0.4403(17) 0.6738(10) 0.034(7) Uiso 1 1 d .
C166 C 0.903(2) 0.395(2) 0.6887(16) 0.070(12) Uiso 1 1 d .
H166 H 0.9065 0.3771 0.7219 0.084 Uiso 1 1 calc R
C167 C 0.953(3) 0.374(3) 0.6507(16) 0.079(13) Uiso 1 1 d .
H167 H 0.9903 0.3382 0.6578 0.095 Uiso 1 1 calc R
C168 C 0.950(2) 0.403(2) 0.6065(14) 0.063(11) Uiso 1 1 d .
H168 H 0.9878 0.3928 0.5826 0.076 Uiso 1 1 calc R
C169 C 0.896(2) 0.446(2) 0.5942(14) 0.058(10) Uiso 1 1 d .
H169 H 0.8919 0.4632 0.5611 0.069 Uiso 1 1 calc R
O1W O 0.9734(12) 0.4502(12) 0.1164(7) 0.040(5) Uiso 1 1 d .
O2W O 0.5048(14) 0.8535(14) 0.1556(8) 0.056(6) Uiso 1 1 d .
O3W O 0.0657(17) 0.3841(17) 0.4644(10) 0.050(8) Uiso 0.75 1 d P
O4W O 0.1056(17) 0.7781(17) 0.2879(11) 0.052(8) Uiso 0.75 1 d P
O5W O 0.445(2) 0.049(2) 0.1069(14) 0.065(11) Uiso 0.65 1 d P
O6W O 0.531(2) 0.477(2) 0.1396(14) 0.067(11) Uiso 0.65 1 d P
O7W O 0.206(3) 0.238(3) 0.3682(17) 0.058(13) Uiso 0.50 1 d P
O8W O 0.270(3) 0.939(3) 0.4255(17) 0.058(13) Uiso 0.50 1 d P
O9W O 0.321(2) 0.075(2) 0.4504(15) 0.048(11) Uiso 0.50 1 d P
O10W O 0.105(3) 0.147(3) 0.357(2) 0.065(16) Uiso 0.45 1 d P
O11W O 0.937(3) 0.803(3) 0.3810(18) 0.062(14) Uiso 0.50 1 d P
O13W O 0.317(4) 0.394(4) 0.067(3) 0.047(19) Uiso 0.30 1 d P
O14W O 0.449(4) 0.238(4) 0.168(2) 0.046(16) Uiso 0.35 1 d P
O15W O 0.450(5) 0.338(5) 0.166(3) 0.07(2) Uiso 0.30 1 d P
O16W O 0.048(3) 0.407(3) 0.298(2) 0.049(14) Uiso 0.40 1 d P
O17W O 0.069(5) 0.414(5) 0.254(3) 0.07(3) Uiso 0.30 1 d P
O18W O 0.016(6) 0.377(6) 0.338(4) 0.07(3) Uiso 0.25 1 d P
O19W O 0.405(5) 0.278(5) 0.147(3) 0.05(3) Uiso 0.25 1 d P
O20W O 0.412(6) 0.582(6) 0.001(4) 0.06(3) Uiso 0.25 1 d P
O21W O -0.026(4) 0.397(4) 0.276(3) 0.05(2) Uiso 0.30 1 d P
O23W O 0.344(6) 0.430(6) 0.046(4) 0.06(3) Uiso 0.25 1 d P
O24W O 0.985(4) 0.781(4) 0.354(3) 0.05(2) Uiso 0.30 1 d P
O25W O 0.167(9) 0.947(9) 0.302(5) 0.05(4) Uiso 0.15 1 d P
O26W O 0.153(10) 0.932(10) 0.345(6) 0.06(5) Uiso 0.15 1 d P
O27W O 0.584(6) 0.432(6) 0.880(4) 0.05(3) Uiso 0.20 1 d P

loop_
_atom_site_aniso_label
_atom_site_aniso_U_11
_atom_site_aniso_U_22
_atom_site_aniso_U_33
_atom_site_aniso_U_23
_atom_site_aniso_U_13
_atom_site_aniso_U_12
W1 0.0198(6) 0.0215(6) 0.0265(5) 0.0020(5) 0.0079(4) 0.0009(5)
W2 0.0227(7) 0.0325(7) 0.0308(6) 0.0056(5) 0.0074(5) 0.0001(5)
W3 0.0157(6) 0.0320(6) 0.0365(6) 0.0066(5) 0.0046(5) 0.0051(5)
W4 0.0251(7) 0.0269(6) 0.0256(5) 0.0063(5) 0.0035(4) 0.0052(5)
W5 0.0274(7) 0.0279(6) 0.0249(5) 0.0028(5) 0.0072(4) -0.0006(5)
W6 0.0324(7) 0.0235(6) 0.0262(5) 0.0003(5) 0.0047(5) 0.0008(5)
Ni7 0.021(3) 0.020(2) 0.024(2) 0.004(2) 0.0051(19) 0.004(2)
Ni9 0.024(2) 0.039(2) 0.0334(18) 0.0045(17) 0.0014(15) -0.0062(18)
Ni10 0.023(2) 0.0259(19) 0.0328(18) 0.0033(16) 0.0102(15) 0.0011(16)
Ni11 0.025(2) 0.029(2) 0.0341(18) 0.0092(17) 0.0002(15) 0.0034(17)
Ni12 0.030(2) 0.0254(19) 0.0336(18) -0.0004(16) 0.0158(16) 0.0017(17)
Ni13 0.031(2) 0.0270(19) 0.0272(17) 0.0031(16) 0.0088(15) 0.0043(17)
Ni14 0.030(2) 0.0268(19) 0.0309(18) 0.0045(16) 0.0057(15) -0.0042(17)
Ni15 0.035(2) 0.030(2) 0.0310(18) -0.0004(17) 0.0034(16) 0.0118(18)
Ni16 0.031(2) 0.033(2) 0.0333(18) 0.0002(17) -0.0008(16) 0.0006(18)

loop_
_atom_type_symbol
_atom_type_description
_atom_type_scat_dispersion_real
_atom_type_scat_dispersion_imag
_atom_type_scat_source
C C 0.0033 0.0016 'International Tables Vol C Tables 4.2.6.8 and 6.1.1.4'
H H 0.0000 0.0000 'International Tables Vol C Tables 4.2.6.8 and 6.1.1.4'
N N 0.0061 0.0033 'International Tables Vol C Tables 4.2.6.8 and 6.1.1.4'
O O 0.0106 0.0060 'International Tables Vol C Tables 4.2.6.8 and 6.1.1.4'
Ni Ni 0.3393 1.1124 'International Tables Vol C Tables 4.2.6.8 and 6.1.1.4'
W W -0.8490 6.8722 'International Tables Vol C Tables 4.2.6.8 and 6.1.1.4'

loop_
_geom_angle_atom_site_label_1
_geom_angle_atom_site_label_2
_geom_angle_atom_site_label_3
_geom_angle
_geom_angle_site_symmetry_1
_geom_angle_site_symmetry_3
C11 W1 C18 138.7(10) . .
C11 W1 C14 121.0(10) . .
C18 W1 C14 73.8(11) . .
C11 W1 C12 71.9(10) . .
C18 W1 C12 127.0(11) . .
C14 W1 C12 135.8(10) . .
C11 W1 C16 82.2(9) . .
C18 W1 C16 71.9(11) . .
C14 W1 C16 145.0(11) . .
C12 W1 C16 73.5(10) . .
C11 W1 C15 142.1(10) . .
C18 W1 C15 73.2(10) . .
C14 W1 C15 81.9(10) . .
C12 W1 C15 71.1(10) . .
C16 W1 C15 94.8(9) . .
C11 W1 C13 76.6(9) . .
C18 W1 C13 139.6(10) . .
C14 W1 C13 69.0(11) . .
C12 W1 C13 74.7(10) . .
C16 W1 C13 145.9(10) . .
C15 W1 C13 86.2(9) . .
C11 W1 C17 71.5(10) . .
C18 W1 C17 75.9(11) . .
C14 W1 C17 77.1(11) . .
C12 W1 C17 140.6(10) . .
C16 W1 C17 87.8(10) . .
C15 W1 C17 146.3(11) . .
C13 W1 C17 109.8(10) . .
N11 C11 W1 178(2) . .
C11 N11 Ni11 173(2) . .
N12 C12 W1 174(2) . .
C12 N12 Ni7 175(2) . .
N13 C13 W1 174(2) . .
C13 N13 Ni12 176(2) . 2
N14 C14 W1 177(3) . .
N15 C15 W1 176(2) . .
C15 N15 Ni9 170(2) . .
N16 C16 W1 175(3) . .
C16 N16 Ni10 168(2) . .
N17 C17 W1 177(3) . .
N18 C18 W1 175(3) . .
C22 W2 C21 95.6(11) . .
C22 W2 C27 88.0(11) . .
C21 W2 C27 144.7(11) . .
C22 W2 C26 70.9(11) . .
C21 W2 C26 74.1(10) . .
C27 W2 C26 74.0(10) . .
C22 W2 C28 145.6(13) . .
C21 W2 C28 92.7(12) . .
C27 W2 C28 103.9(12) . .
C26 W2 C28 143.2(12) . .
C22 W2 C23 142.3(11) . .
C21 W2 C23 80.5(10) . .
C27 W2 C23 75.6(10) . .
C26 W2 C23 72.1(11) . .
C28 W2 C23 71.9(13) . .
C22 W2 C24 74.1(12) . .
C21 W2 C24 141.3(11) . .
C27 W2 C24 73.4(11) . .
C26 W2 C24 132.3(11) . .
C28 W2 C24 78.6(13) . .
C23 W2 C24 130.0(12) . .
C22 W2 C25 78.3(12) . .
C21 W2 C25 72.3(11) . .
C27 W2 C25 142.3(12) . .
C26 W2 C25 131.1(12) . .
C28 W2 C25 72.7(14) . .
C23 W2 C25 133.6(11) . .
C24 W2 C25 69.1(12) . .
N21 C21 W2 178(2) . .
C21 N21 Ni13 157(2) . .
N22 C22 W2 178(3) . .
C22 N22 Ni15 177(2) . .
N23 C23 W2 178(3) . .
C23 N23 Ni14 170(2) . .
N24 C24 W2 179(3) . .
N25 C25 W2 175(4) . .
N26 C26 W2 175(2) . .
C26 N26 Ni8 175(2) . .
N27 C27 W2 174(3) . .
C27 N27 Ni16 175(2) . 2_666
N28 C28 W2 173(4) . .
C36 W3 C31 84.4(12) . .
C36 W3 C38 73.3(12) . .
C31 W3 C38 74.7(13) . .
C36 W3 C35 144.7(11) . .
C31 W3 C35 79.1(12) . .
C38 W3 C35 72.3(13) . .
C36 W3 C34 72.4(10) . .
C31 W3 C34 139.2(11) . .
C38 W3 C34 126.4(12) . .
C35 W3 C34 137.2(10) . .
C36 W3 C32 83.2(11) . .
C31 W3 C32 71.9(12) . .
C38 W3 C32 140.6(12) . .
C35 W3 C32 119.9(12) . .
C34 W3 C32 72.4(11) . .
C36 W3 C37 93.1(11) . .
C31 W3 C37 145.2(13) . .
C38 W3 C37 71.3(13) . .
C35 W3 C37 83.5(12) . .
C34 W3 C37 70.9(11) . .
C32 W3 C37 142.5(12) . .
C36 W3 C33 144.6(11) . .
C31 W3 C33 116.8(13) . .
C38 W3 C33 137.2(12) . .
C35 W3 C33 70.3(11) . .
C34 W3 C33 73.5(10) . .
C32 W3 C33 77.9(11) . .
C37 W3 C33 84.4(12) . .
N31 C31 W3 177(4) . .
N32 C32 W3 173(3) . .
C32 N32 Ni10 173(3) . .
N33 C33 W3 175(3) . .
C33 N33 Ni9 179(3) . .
N34 C34 W3 178(2) . .
C34 N34 Ni7 169(2) . .
N35 C35 W3 174(3) . .
N36 C36 W3 172(2) . .
C36 N36 Ni12 175(2) . .
N37 C37 W3 177(3) . .
C37 N37 Ni11 170(3) . 2
N38 C38 W3 175(4) . .
C44 W4 C42 141.1(11) . .
C44 W4 C45 117.6(11) . .
C42 W4 C45 69.6(10) . .
C44 W4 C48 78.3(12) . .
C42 W4 C48 135.1(11) . .
C45 W4 C48 71.9(12) . .
C44 W4 C41 72.7(12) . .
C42 W4 C41 72.1(10) . .
C45 W4 C41 77.6(11) . .
C48 W4 C41 120.6(12) . .
C44 W4 C47 143.3(12) . .
C42 W4 C47 73.0(10) . .
C45 W4 C47 82.2(11) . .
C48 W4 C47 79.7(12) . .
C41 W4 C47 144.0(11) . .
C44 W4 C43 88.2(11) . .
C42 W4 C43 72.7(10) . .
C45 W4 C43 141.7(10) . .
C48 W4 C43 145.0(11) . .
C41 W4 C43 84.6(11) . .
C47 W4 C43 93.4(11) . .
C44 W4 C46 73.5(12) . .
C42 W4 C46 128.9(11) . .
C45 W4 C46 138.1(12) . .
C48 W4 C46 71.5(12) . .
C41 W4 C46 140.1(12) . .
C47 W4 C46 71.8(12) . .
C43 W4 C46 73.7(11) . .
N41 C41 W4 178(3) . .
C41 N41 Ni13 170(3) . .
N42 C42 W4 179(2) . .
C42 N42 Ni8 177(2) . .
N43 C43 W4 172(2) . .
C43 N43 Ni14 171(2) . .
N44 C44 W4 174(3) . .
N45 C45 W4 176(2) . .
C45 N45 Ni16 172(2) . .
N46 C46 W4 175(3) . .
N47 C47 W4 177(3) . .
C47 N47 Ni15 179(3) . 2_666
N48 C48 W4 177(3) . .
C52 W5 C56 75.9(12) . .
C52 W5 C51 71.2(12) . .
C56 W5 C51 118.9(11) . .
C52 W5 C58 139.4(11) . .
C56 W5 C58 138.5(10) . .
C51 W5 C58 71.8(9) . .
C52 W5 C54 73.0(12) . .
C56 W5 C54 74.6(10) . .
C51 W5 C54 136.3(11) . .
C58 W5 C54 127.7(9) . .
C52 W5 C57 115.8(11) . .
C56 W5 C57 70.7(10) . .
C51 W5 C57 79.5(11) . .
C58 W5 C57 72.8(9) . .
C54 W5 C57 140.0(10) . .
C52 W5 C55 144.4(11) . .
C56 W5 C55 83.5(10) . .
C51 W5 C55 144.2(10) . .
C58 W5 C55 73.2(9) . .
C54 W5 C55 73.7(10) . .
C57 W5 C55 83.1(10) . .
C52 W5 C53 88.0(11) . .
C56 W5 C53 144.8(10) . .
C51 W5 C53 83.6(10) . .
C58 W5 C53 71.6(9) . .
C54 W5 C53 70.7(10) . .
C57 W5 C53 143.8(9) . .
C55 W5 C53 92.8(10) . .
N51 C51 W5 177(2) . .
C51 N51 Ni9 176(2) . 2
N52 C52 W5 174(3) . .
N53 C53 W5 171(3) . .
C53 N53 Ni12 176(3) . .
N54 C54 W5 173(3) . .
N55 C55 W5 176(3) . .
C55 N55 Ni10 172(2) . .
N56 C56 W5 176(3) . .
N57 C57 W5 176(3) . .
C57 N57 Ni11 174(2) . .
N58 C58 W5 178(2) . .
C58 N58 Ni7 176(2) . .
C67 W6 C65 70.0(12) . .
C67 W6 C61 78.0(11) . .
C65 W6 C61 133.9(12) . .
C67 W6 C68 89.2(11) . .
C65 W6 C68 76.7(11) . .
C61 W6 C68 70.4(11) . .
C67 W6 C62 140.7(10) . .
C65 W6 C62 146.3(12) . .
C61 W6 C62 77.0(11) . .
C68 W6 C62 110.1(10) . .
C67 W6 C63 70.0(9) . .
C65 W6 C63 123.3(11) . .
C61 W6 C63 72.0(10) . .
C68 W6 C63 140.0(10) . .
C62 W6 C63 73.6(10) . .
C67 W6 C64 97.3(11) . .
C65 W6 C64 75.0(12) . .
C61 W6 C64 143.0(11) . .
C68 W6 C64 146.6(11) . .
C62 W6 C64 85.1(10) . .
C63 W6 C64 72.0(10) . .
C67 W6 C66 145.6(10) . .
C65 W6 C66 76.0(12) . .
C61 W6 C66 125.2(11) . .
C68 W6 C66 78.0(11) . .
C62 W6 C66 73.5(11) . .
C63 W6 C66 137.0(10) . .
C64 W6 C66 78.4(11) . .
N61 C61 W6 177(2) . .
C61 N61 Ni15 174(2) . .
N62 C62 W6 174(3) . .
C62 N62 Ni14 170(3) . 2_666
N63 C63 W6 176(2) . .
C63 N63 Ni8 174(2) . .
N64 C64 W6 176(3) . .
C64 N64 Ni16 173(3) . .
N65 C65 W6 176(3) . .
N66 C66 W6 178(3) . .
N67 C67 W6 171(2) . .
C67 N67 Ni13 164(2) . .
N68 C68 W6 174(2) . .
N12 Ni7 N12 180.0(16) 2 .
N12 Ni7 N58 90.5(8) 2 .
N12 Ni7 N58 89.5(8) . .
N12 Ni7 N58 89.5(8) 2 2
N12 Ni7 N58 90.5(8) . 2
N58 Ni7 N58 180.0(12) . 2
N12 Ni7 N34 89.8(9) 2 2
N12 Ni7 N34 90.2(9) . 2
N58 Ni7 N34 91.3(8) . 2
N58 Ni7 N34 88.7(8) 2 2
N12 Ni7 N34 90.2(9) 2 .
N12 Ni7 N34 89.8(9) . .
N58 Ni7 N34 88.7(8) . .
N58 Ni7 N34 91.3(8) 2 .
N34 Ni7 N34 180.0(18) 2 .
N26 Ni8 N26 180.000(3) 2_666 .
N26 Ni8 N42 90.8(8) 2_666 .
N26 Ni8 N42 89.2(8) . .
N26 Ni8 N42 89.2(8) 2_666 2_666
N26 Ni8 N42 90.8(8) . 2_666
N42 Ni8 N42 180.0(8) . 2_666
N26 Ni8 N63 92.2(9) 2_666 .
N26 Ni8 N63 87.8(9) . .
N42 Ni8 N63 90.2(8) . .
N42 Ni8 N63 89.8(8) 2_666 .
N26 Ni8 N63 87.8(9) 2_666 2_666
N26 Ni8 N63 92.2(9) . 2_666
N42 Ni8 N63 89.8(8) . 2_666
N42 Ni8 N63 90.2(8) 2_666 2_666
N63 Ni8 N63 180.0(8) . 2_666
N15 Ni9 N92 93.8(11) . .
N15 Ni9 N33 93.0(9) . .
N92 Ni9 N33 171.5(11) . .
N15 Ni9 N91 170.6(11) . .
N92 Ni9 N91 77.0(12) . .
N33 Ni9 N91 96.2(10) . .
N15 Ni9 N51 90.8(10) . 2
N92 Ni9 N51 93.7(11) . 2
N33 Ni9 N51 91.4(10) . 2
N91 Ni9 N51 91.2(10) . 2
N15 Ni9 O91 88.9(9) . .
N92 Ni9 O91 88.7(11) . .
N33 Ni9 O91 86.2(10) . .
N91 Ni9 O91 89.5(10) . .
N51 Ni9 O91 177.6(10) 2 .
C90 N91 C94 119(3) . .
C90 N91 Ni9 124(3) . .
C94 N91 Ni9 117(2) . .
C95 N92 C99 115(3) . .
C95 N92 Ni9 121(3) . .
C99 N92 Ni9 124(3) . .
N91 C90 C91 122(4) . .
N91 C90 H90 118.9 . .
C91 C90 H90 118.9 . .
C90 C91 C92 116(4) . .
C90 C91 H91 122.1 . .
C92 C91 H91 122.1 . .
C93 C92 C91 122(4) . .
C93 C92 H92 119.1 . .
C91 C92 H92 119.1 . .
C94 C93 C92 114(4) . .
C94 C93 H93 123.1 . .
C92 C93 H93 123.1 . .
N91 C94 C93 127(4) . .
N91 C94 C95 115(3) . .
C93 C94 C95 117(3) . .
C96 C95 N92 129(4) . .
C96 C95 C94 122(4) . .
N92 C95 C94 110(3) . .
C95 C96 C97 118(4) . .
C95 C96 H96 121.1 . .
C97 C96 H96 121.1 . .
C98 C97 C96 113(5) . .
C98 C97 H97 123.5 . .
C96 C97 H97 123.5 . .
C99 C98 C97 121(6) . .
C99 C98 H98 119.3 . .
C97 C98 H98 119.3 . .
C98 C99 N92 124(4) . .
C98 C99 H99 118.2 . .
N92 C99 H99 118.2 . .
N101 Ni10 N102 78.3(10) . .
N101 Ni10 N55 91.6(10) . .
N102 Ni10 N55 93.6(10) . .
N101 Ni10 N16 95.4(9) . .
N102 Ni10 N16 172.7(10) . .
N55 Ni10 N16 90.2(9) . .
N101 Ni10 N32 171.0(10) . .
N102 Ni10 N32 93.2(10) . .
N55 Ni10 N32 91.8(9) . .
N16 Ni10 N32 92.9(9) . .
N101 Ni10 O101 89.5(9) . .
N102 Ni10 O101 89.4(9) . .
N55 Ni10 O101 176.9(9) . .
N16 Ni10 O101 86.8(8) . .
N32 Ni10 O101 87.4(9) . .
C201 O101 Ni10 123(3) . .
O101 C201 C202 149(7) . .
O101 C201 H20A 99.4 . .
C202 C201 H20A 99.4 . .
O101 C201 H20B 99.4 . .
C202 C201 H20B 99.4 . .
H20A C201 H20B 104.0 . .
C201 C202 H20C 109.5 . .
C201 C202 H20D 109.5 . .
H20C C202 H20D 109.5 . .
C201 C202 H20E 109.5 . .
H20C C202 H20E 109.5 . .
H20D C202 H20E 109.5 . .
C100 N101 C104 115(2) . .
C100 N101 Ni10 128.2(19) . .
C104 N101 Ni10 116.7(19) . .
C105 N102 C109 118(3) . .
C105 N102 Ni10 115(2) . .
C109 N102 Ni10 125(2) . .
C101 C100 N101 124(3) . .
C101 C100 H100 118.0 . .
N101 C100 H100 118.0 . .
C100 C101 C102 119(3) . .
C100 C101 H101 120.3 . .
C102 C101 H101 120.3 . .
C101 C102 C103 119(3) . .
C101 C102 H102 120.4 . .
C103 C102 H102 120.4 . .
C104 C103 C102 120(3) . .
C104 C103 H103 120.1 . .
C102 C103 H103 120.1 . .
C103 C104 N101 122(3) . .
C103 C104 C105 126(3) . .
N101 C104 C105 112(3) . .
N102 C105 C106 124(3) . .
N102 C105 C104 114(3) . .
C106 C105 C104 121(3) . .
C105 C106 C107 117(3) . .
C105 C106 H106 121.5 . .
C107 C106 H106 121.5 . .
C108 C107 C106 118(3) . .
C108 C107 H107 120.8 . .
C106 C107 H107 120.8 . .
C107 C108 C109 121(3) . .
C107 C108 H108 119.4 . .
C109 C108 H108 119.4 . .
N102 C109 C108 121(3) . .
N102 C109 H109 119.7 . .
C108 C109 H109 119.7 . .
N37 Ni11 N57 93.5(10) 2 .
N37 Ni11 N112 93.2(10) 2 .
N57 Ni11 N112 173.3(11) . .
N37 Ni11 N111 171.9(10) 2 .
N57 Ni11 N111 94.5(10) . .
N112 Ni11 N111 78.8(10) . .
N37 Ni11 N11 94.3(9) 2 .
N57 Ni11 N11 91.8(9) . .
N112 Ni11 N11 87.5(9) . .
N111 Ni11 N11 86.8(9) . .
N37 Ni11 O111 90.6(9) 2 .
N57 Ni11 O111 89.5(9) . .
N112 Ni11 O111 90.6(9) . .
N111 Ni11 O111 88.1(9) . .
N11 Ni11 O111 174.9(9) . .
C211 O111 Ni11 123(3) . .
O111 C211 C212 110.6(15) . .
O111 C211 H21A 109.5 . .
C212 C211 H21A 109.5 . .
O111 C211 H21B 109.5 . .
C212 C211 H21B 109.5 . .
H21A C211 H21B 108.1 . .
C211 C212 H21C 109.5 . .
C211 C212 H21D 109.5 . .
H21C C212 H21D 109.5 . .
C211 C212 H21E 109.5 . .
H21C C212 H21E 109.5 . .
H21D C212 H21E 109.5 . .
C110 N111 C114 116(3) . .
C110 N111 Ni11 127(2) . .
C114 N111 Ni11 116(2) . .
C119 N112 C115 115(3) . .
C119 N112 Ni11 127(2) . .
C115 N112 Ni11 117.6(19) . .
N111 C110 C111 127(3) . .
N111 C110 H110 116.6 . .
C111 C110 H110 116.6 . .
C110 C111 C112 115(3) . .
C110 C111 H111 122.6 . .
C112 C111 H111 122.6 . .
C113 C112 C111 120(4) . .
C113 C112 H112 120.1 . .
C111 C112 H112 120.1 . .
C112 C113 C114 121(4) . .
C112 C113 H113 119.5 . .
C114 C113 H113 119.5 . .
N111 C114 C113 121(3) . .
N111 C114 C115 116(3) . .
C113 C114 C115 123(3) . .
C116 C115 N112 123(3) . .
C116 C115 C114 126(3) . .
N112 C115 C114 111(3) . .
C115 C116 C117 120(4) . .
C115 C116 H116 120.2 . .
C117 C116 H116 120.2 . .
C118 C117 C116 118(4) . .
C118 C117 H117 120.8 . .
C116 C117 H117 120.8 . .
C117 C118 C119 121(4) . .
C117 C118 H118 119.4 . .
C119 C118 H118 119.4 . .
N112 C119 C118 122(3) . .
N112 C119 H119 118.8 . .
C118 C119 H119 118.8 . .
N53 Ni12 N13 91.7(10) . 2
N53 Ni12 N121 94.2(10) . .
N13 Ni12 N121 174.0(9) 2 .
N53 Ni12 O121 90.0(9) . .
N13 Ni12 O121 88.7(9) 2 .
N121 Ni12 O121 92.2(9) . .
N53 Ni12 N36 90.0(10) . .
N13 Ni12 N36 92.0(9) 2 .
N121 Ni12 N36 87.1(10) . .
O121 Ni12 N36 179.3(9) . .
N53 Ni12 N122 172.9(9) . .
N13 Ni12 N122 94.9(9) 2 .
N121 Ni12 N122 79.2(9) . .
O121 Ni12 N122 87.7(9) . .
N36 Ni12 N122 92.2(9) . .
C221 O121 Ni12 126(3) . .
O121 C221 C222 109.1(15) . .
O121 C221 H22A 109.9 . .
C222 C221 H22A 109.9 . .
O121 C221 H22B 109.9 . .
C222 C221 H22B 109.9 . .
H22A C221 H22B 108.3 . .
C221 C222 H22C 109.5 . .
C221 C222 H22D 109.5 . .
H22C C222 H22D 109.5 . .
C221 C222 H22E 109.5 . .
H22C C222 H22E 109.5 . .
H22D C222 H22E 109.5 . .
C120 N121 C124 118(3) . .
C120 N121 Ni12 127(2) . .
C124 N121 Ni12 115(2) . .
C125 N122 C129 119(3) . .
C125 N122 Ni12 115.5(19) . .
C129 N122 Ni12 126(2) . .
N121 C120 C121 124(3) . .
N121 C120 H120 117.8 . .
C121 C120 H120 117.8 . .
C120 C121 C122 116(3) . .
C120 C121 H121 122.0 . .
C122 C121 H121 122.0 . .
C123 C122 C121 121(3) . .
C123 C122 H122 119.3 . .
C121 C122 H122 119.3 . .
C122 C123 C124 118(3) . .
C122 C123 H123 121.2 . .
C124 C123 H123 121.2 . .
N121 C124 C123 122(3) . .
N121 C124 C125 115(3) . .
C123 C124 C125 122(3) . .
N122 C125 C126 123(3) . .
N122 C125 C124 115(3) . .
C126 C125 C124 122(3) . .
C125 C126 C127 114(3) . .
C125 C126 H126 123.2 . .
C127 C126 H126 123.2 . .
C128 C127 C126 123(3) . .
C128 C127 H127 118.4 . .
C126 C127 H127 118.4 . .
C127 C128 C129 121(3) . .
C127 C128 H128 119.6 . .
C129 C128 H128 119.6 . .
N122 C129 C128 120(3) . .
N122 C129 H129 119.9 . .
C128 C129 H129 119.9 . .
N67 Ni13 N131 167.1(9) . .
N67 Ni13 N41 93.9(9) . .
N131 Ni13 N41 93.0(9) . .
N67 Ni13 N132 94.0(9) . .
N131 Ni13 N132 80.1(10) . .
N41 Ni13 N132 170.8(10) . .
N67 Ni13 N21 90.9(9) . .
N131 Ni13 N21 100.2(10) . .
N41 Ni13 N21 88.9(9) . .
N132 Ni13 N21 86.4(9) . .
N67 Ni13 O131 83.8(8) . .
N131 Ni13 O131 85.1(9) . .
N41 Ni13 O131 91.5(9) . .
N132 Ni13 O131 93.9(9) . .
N21 Ni13 O131 174.7(9) . .
C130 N131 C134 118(3) . .
C130 N131 Ni13 127(2) . .
C134 N131 Ni13 115.0(19) . .
C139 N132 C135 121(3) . .
C139 N132 Ni13 125(2) . .
C135 N132 Ni13 113(2) . .
N131 C130 C131 123(3) . .
N131 C130 H130 118.3 . .
C131 C130 H130 118.3 . .
C130 C131 C132 118(3) . .
C130 C131 H131 120.8 . .
C132 C131 H131 120.8 . .
C133 C132 C131 118(3) . .
C133 C132 H132 120.9 . .
C131 C132 H132 120.9 . .
C132 C133 C134 119(3) . .
C132 C133 H133 120.7 . .
C134 C133 H133 120.7 . .
N131 C134 C133 123(3) . .
N131 C134 C135 115(3) . .
C133 C134 C135 122(3) . .
N132 C135 C136 120(3) . .
N132 C135 C134 116(3) . .
C136 C135 C134 123(3) . .
C137 C136 C135 118(3) . .
C137 C136 H136 121.2 . .
C135 C136 H136 121.2 . .
C136 C137 C138 118(3) . .
C136 C137 H137 121.0 . .
C138 C137 H137 121.0 . .
C139 C138 C137 120(3) . .
C139 C138 H138 119.9 . .
C137 C138 H138 119.9 . .
N132 C139 C138 122(3) . .
N132 C139 H139 118.8 . .
C138 C139 H139 118.8 . .
N43 Ni14 N23 89.5(10) . .
N43 Ni14 N62 95.7(10) . 2_666
N23 Ni14 N62 94.5(10) . 2_666
N43 Ni14 N142 94.5(9) . .
N23 Ni14 N142 93.1(10) . .
N62 Ni14 N142 167.4(10) 2_666 .
N43 Ni14 O141 178.1(9) . .
N23 Ni14 O141 91.5(10) . .
N62 Ni14 O141 85.9(9) 2_666 .
N142 Ni14 O141 83.9(9) . .
N43 Ni14 N141 86.8(10) . .
N23 Ni14 N141 171.7(10) . .
N62 Ni14 N141 93.3(10) 2_666 .
N142 Ni14 N141 79.8(10) . .
O141 Ni14 N141 92.0(10) . .
C241 O141 Ni14 123(5) . .
O141 C241 C242 121(10) . .
O141 C241 H24A 107.2 . .
C242 C241 H24A 107.2 . .
O141 C241 H24B 107.2 . .
C242 C241 H24B 107.2 . .
H24A C241 H24B 106.8 . .
C241 C242 H24C 109.5 . .
C241 C242 H24D 109.5 . .
H24C C242 H24D 109.5 . .
C241 C242 H24E 109.5 . .
H24C C242 H24E 109.5 . .
H24D C242 H24E 109.5 . .
C144 N141 C140 120(3) . .
C144 N141 Ni14 117(2) . .
C140 N141 Ni14 122(2) . .
C149 N142 C145 123(3) . .
C149 N142 Ni14 126(2) . .
C145 N142 Ni14 111(2) . .
N141 C140 C141 120(3) . .
N141 C140 H140 119.9 . .
C141 C140 H140 119.9 . .
C142 C141 C140 116(4) . .
C142 C141 H141 122.0 . .
C140 C141 H141 122.0 . .
C141 C142 C143 123(4) . .
C141 C142 H142 118.4 . .
C143 C142 H142 118.4 . .
C144 C143 C142 111(3) . .
C144 C143 H143 124.4 . .
C142 C143 H143 124.4 . .
N141 C144 C143 129(3) . .
N141 C144 C145 111(3) . .
C143 C144 C145 119(3) . .
N142 C145 C146 117(3) . .
N142 C145 C144 120(3) . .
C146 C145 C144 122(3) . .
C147 C146 C145 119(3) . .
C147 C146 H146 120.5 . .
C145 C146 H146 120.5 . .
C146 C147 C148 123(4) . .
C146 C147 H147 118.5 . .
C148 C147 H147 118.5 . .
C147 C148 C149 111(4) . .
C147 C148 H148 124.4 . .
C149 C148 H148 124.4 . .
N142 C149 C148 125(3) . .
N142 C149 H149 117.3 . .
C148 C149 H149 117.3 . .
N47 Ni15 N61 90.3(9) 2_666 .
N47 Ni15 N22 93.0(10) 2_666 .
N61 Ni15 N22 91.0(10) . .
N47 Ni15 N151 94.0(10) 2_666 .
N61 Ni15 N151 175.2(10) . .
N22 Ni15 N151 91.0(11) . .
N47 Ni15 N152 172.8(10) 2_666 .
N61 Ni15 N152 95.9(9) . .
N22 Ni15 N152 90.5(10) . .
N151 Ni15 N152 79.7(10) . .
N47 Ni15 O151 89.0(10) 2_666 .
N61 Ni15 O151 91.5(10) . .
N22 Ni15 O151 176.8(10) . .
N151 Ni15 O151 86.4(11) . .
N152 Ni15 O151 87.2(10) . .
C251 O151 Ni15 128(3) . .
O151 C251 C252 109.3(15) . .
O151 C251 H25A 109.8 . .
C252 C251 H25A 109.8 . .
O151 C251 H25B 109.8 . .
C252 C251 H25B 109.8 . .
H25A C251 H25B 108.3 . .
C251 C252 H25C 109.5 . .
C251 C252 H25D 109.5 . .
H25C C252 H25D 109.5 . .
C251 C252 H25E 109.5 . .
H25C C252 H25E 109.5 . .
H25D C252 H25E 109.5 . .
C150 N151 C154 119(4) . .
C150 N151 Ni15 126(3) . .
C154 N151 Ni15 115(3) . .
C155 N152 C159 120(3) . .
C155 N152 Ni15 116(3) . .
C159 N152 Ni15 124(2) . .
N151 C150 C151 121(5) . .
N151 C150 H150 119.5 . .
C151 C150 H150 119.5 . .
C150 C151 C152 122(5) . .
C150 C151 H151 119.0 . .
C152 C151 H151 119.0 . .
C153 C152 C151 115(6) . .
C153 C152 H152 122.4 . .
C151 C152 H152 122.4 . .
C152 C153 C154 118(6) . .
C152 C153 H153 120.9 . .
C154 C153 H153 120.9 . .
N151 C154 C153 124(5) . .
N151 C154 C155 111(4) . .
C153 C154 C155 125(5) . .
N152 C155 C156 125(4) . .
N152 C155 C154 117(4) . .
C156 C155 C154 117(4) . .
C157 C156 C155 116(5) . .
C157 C156 H156 122.1 . .
C155 C156 H156 122.1 . .
C158 C157 C156 122(5) . .
C158 C157 H157 119.0 . .
C156 C157 H157 119.0 . .
C157 C158 C159 117(4) . .
C157 C158 H158 121.6 . .
C159 C158 H158 121.6 . .
N152 C159 C158 120(4) . .
N152 C159 H159 120.1 . .
C158 C159 H159 120.1 . .
N161 Ni16 N64 93.3(10) . .
N161 Ni16 N27 174.5(10) . 2_666
N64 Ni16 N27 91.5(9) . 2_666
N161 Ni16 N162 79.9(10) . .
N64 Ni16 N162 172.6(10) . .
N27 Ni16 N162 95.4(10) 2_666 .
N161 Ni16 N45 84.8(10) . .
N64 Ni16 N45 93.0(10) . .
N27 Ni16 N45 92.4(9) 2_666 .
N162 Ni16 N45 89.2(10) . .
N161 Ni16 O161 94.0(10) . .
N64 Ni16 O161 90.8(10) . .
N27 Ni16 O161 88.5(9) 2_666 .
N162 Ni16 O161 87.0(10) . .
N45 Ni16 O161 176.1(10) . .
C160 N161 C164 114(3) . .
C160 N161 Ni16 130(2) . .
C164 N161 Ni16 115(2) . .
C165 N162 C169 119(3) . .
C165 N162 Ni16 115(2) . .
C169 N162 Ni16 126(2) . .
N161 C160 C161 123(3) . .
N161 C160 H160 118.7 . .
C161 C160 H160 118.7 . .
C162 C161 C160 120(4) . .
C162 C161 H161 120.2 . .
C160 C161 H161 120.2 . .
C163 C162 C161 117(4) . .
C163 C162 H162 121.6 . .
C161 C162 H162 121.6 . .
C162 C163 C164 120(4) . .
C162 C163 H163 119.8 . .
C164 C163 H163 119.8 . .
N161 C164 C163 126(4) . .
N161 C164 C165 114(3) . .
C163 C164 C165 120(3) . .
N162 C165 C166 124(3) . .
N162 C165 C164 114(3) . .
C166 C165 C164 121(3) . .
C165 C166 C167 114(4) . .
C165 C166 H166 123.0 . .
C167 C166 H166 123.0 . .
C168 C167 C166 121(5) . .
C168 C167 H167 119.3 . .
C166 C167 H167 119.3 . .
C169 C168 C167 121(4) . .
C169 C168 H168 119.4 . .
C167 C168 H168 119.4 . .
C168 C169 N162 120(4) . .
C168 C169 H169 119.9 . .
N162 C169 H169 119.9 . .
O17W O16W O18W 157(9) . .
O17W O16W O21W 81(6) . .
O18W O16W O21W 84(7) . .
O14W O19W O15W 82(7) . .

loop_
_geom_bond_atom_site_label_1
_geom_bond_atom_site_label_2
_geom_bond_distance
_geom_bond_site_symmetry_2
W1 C11 2.14(2) .
W1 C18 2.16(3) .
W1 C14 2.16(3) .
W1 C12 2.17(3) .
W1 C16 2.17(3) .
W1 C15 2.17(2) .
W1 C13 2.19(3) .
W1 C17 2.19(3) .
C11 N11 1.17(3) .
N11 Ni11 2.07(2) .
C12 N12 1.15(3) .
N12 Ni7 2.01(2) .
C13 N13 1.11(3) .
N13 Ni12 2.05(2) 2
C14 N14 1.14(4) .
C15 N15 1.15(3) .
N15 Ni9 2.05(2) .
C16 N16 1.12(3) .
N16 Ni10 2.08(2) .
C17 N17 1.14(4) .
C18 N18 1.12(4) .
W2 C22 2.11(3) .
W2 C21 2.11(3) .
W2 C27 2.13(3) .
W2 C26 2.15(3) .
W2 C28 2.16(4) .
W2 C23 2.18(3) .
W2 C24 2.19(3) .
W2 C25 2.19(3) .
C21 N21 1.19(3) .
N21 Ni13 2.12(2) .
C22 N22 1.19(4) .
N22 Ni15 2.06(3) .
C23 N23 1.15(4) .
N23 Ni14 2.04(3) .
C24 N24 1.15(4) .
C25 N25 1.10(4) .
C26 N26 1.11(3) .
N26 Ni8 2.05(2) .
C27 N27 1.18(3) .
N27 Ni16 2.04(2) 2_666
C28 N28 1.18(5) .
W3 C36 2.10(3) .
W3 C31 2.13(4) .
W3 C38 2.16(4) .
W3 C35 2.16(3) .
W3 C34 2.19(3) .
W3 C32 2.20(3) .
W3 C37 2.20(3) .
W3 C33 2.21(3) .
C31 N31 1.15(5) .
C32 N32 1.12(4) .
N32 Ni10 2.08(2) .
C33 N33 1.07(3) .
N33 Ni9 2.08(3) .
C34 N34 1.12(3) .
N34 Ni7 2.03(2) .
C35 N35 1.18(4) .
C36 N36 1.18(3) .
N36 Ni12 2.07(3) .
C37 N37 1.08(4) .
N37 Ni11 2.03(3) 2
C38 N38 1.13(5) .
W4 C44 2.11(3) .
W4 C42 2.14(3) .
W4 C45 2.14(3) .
W4 C48 2.15(3) .
W4 C41 2.16(3) .
W4 C47 2.19(3) .
W4 C43 2.19(3) .
W4 C46 2.21(3) .
C41 N41 1.12(4) .
N41 Ni13 2.09(3) .
C42 N42 1.15(3) .
N42 Ni8 2.05(2) .
C43 N43 1.16(3) .
N43 Ni14 2.04(2) .
C44 N44 1.22(4) .
C45 N45 1.15(3) .
N45 Ni16 2.09(3) .
C46 N46 1.10(4) .
C47 N47 1.13(4) .
N47 Ni15 2.00(2) 2_666
C48 N48 1.17(4) .
W5 C52 2.02(3) .
W5 C56 2.11(3) .
W5 C51 2.12(3) .
W5 C58 2.15(2) .
W5 C54 2.17(3) .
W5 C57 2.18(3) .
W5 C55 2.19(3) .
W5 C53 2.20(3) .
C51 N51 1.16(3) .
N51 Ni9 2.09(3) 2
C52 N52 1.26(4) .
C53 N53 1.10(3) .
N53 Ni12 2.05(3) .
C54 N54 1.17(4) .
C55 N55 1.11(3) .
N55 Ni10 2.07(3) .
C56 N56 1.15(4) .
C57 N57 1.14(3) .
N57 Ni11 2.05(3) .
C58 N58 1.16(3) .
N58 Ni7 2.031(19) .
W6 C67 2.13(3) .
W6 C65 2.13(3) .
W6 C61 2.18(3) .
W6 C68 2.19(3) .
W6 C62 2.20(3) .
W6 C63 2.20(3) .
W6 C64 2.20(3) .
W6 C66 2.23(3) .
C61 N61 1.14(3) .
N61 Ni15 2.04(2) .
C62 N62 1.11(3) .
N62 Ni14 2.08(2) 2_666
C63 N63 1.07(3) .
N63 Ni8 2.06(2) .
C64 N64 1.11(4) .
N64 Ni16 2.03(2) .
C65 N65 1.16(4) .
C66 N66 1.10(4) .
C67 N67 1.16(3) .
N67 Ni13 2.05(2) .
C68 N68 1.16(4) .
Ni7 N12 2.01(2) 2
Ni7 N58 2.031(19) 2
Ni7 N34 2.03(2) 2
Ni8 N26 2.05(2) 2_666
Ni8 N42 2.05(2) 2_666
Ni8 N63 2.06(2) 2_666
Ni9 N92 2.05(3) .
Ni9 N91 2.08(3) .
Ni9 N51 2.09(3) 2
Ni9 O91 2.10(3) .
N91 C90 1.30(5) .
N91 C94 1.30(4) .
N92 C95 1.31(4) .
N92 C99 1.39(5) .
C90 C91 1.41(6) .
C90 H90 0.9500 .
C91 C92 1.41(6) .
C91 H91 0.9500 .
C92 C93 1.38(6) .
C92 H92 0.9500 .
C93 C94 1.36(5) .
C93 H93 0.9500 .
C94 C95 1.57(5) .
C95 C96 1.31(5) .
C96 C97 1.55(6) .
C96 H96 0.9500 .
C97 C98 1.40(7) .
C97 H97 0.9500 .
C98 C99 1.38(7) .
C98 H98 0.9500 .
C99 H99 0.9500 .
Ni10 N101 2.04(2) .
Ni10 N102 2.07(3) .
Ni10 O101 2.11(2) .
O101 C201 1.400(10) .
C201 C202 1.499(10) .
C201 H20A 0.9900 .
C201 H20B 0.9900 .
C202 H20C 0.9800 .
C202 H20D 0.9800 .
C202 H20E 0.9800 .
N101 C100 1.38(3) .
N101 C104 1.40(4) .
N102 C105 1.35(4) .
N102 C109 1.36(4) .
C100 C101 1.36(4) .
C100 H100 0.9500 .
C101 C102 1.37(4) .
C101 H101 0.9500 .
C102 C103 1.38(4) .
C102 H102 0.9500 .
C103 C104 1.37(4) .
C103 H103 0.9500 .
C104 C105 1.51(4) .
C105 C106 1.37(4) .
C106 C107 1.44(4) .
C106 H106 0.9500 .
C107 C108 1.37(5) .
C107 H107 0.9500 .
C108 C109 1.39(4) .
C108 H108 0.9500 .
C109 H109 0.9500 .
Ni11 N37 2.03(3) 2
Ni11 N112 2.05(3) .
Ni11 N111 2.05(3) .
Ni11 O111 2.11(2) .
O111 C211 1.403(10) .
C211 C212 1.500(10) .
C211 H21A 0.9900 .
C211 H21B 0.9900 .
C212 H21C 0.9800 .
C212 H21D 0.9800 .
C212 H21E 0.9800 .
N111 C110 1.34(4) .
N111 C114 1.34(4) .
N112 C119 1.36(4) .
N112 C115 1.38(4) .
C110 C111 1.40(4) .
C110 H110 0.9500 .
C111 C112 1.41(5) .
C111 H111 0.9500 .
C112 C113 1.35(5) .
C112 H112 0.9500 .
C113 C114 1.41(5) .
C113 H113 0.9500 .
C114 C115 1.51(4) .
C115 C116 1.36(4) .
C116 C117 1.39(5) .
C116 H116 0.9500 .
C117 C118 1.33(5) .
C117 H117 0.9500 .
C118 C119 1.38(5) .
C118 H118 0.9500 .
C119 H119 0.9500 .
Ni12 N13 2.05(2) 2
Ni12 N121 2.06(2) .
Ni12 O121 2.07(2) .
Ni12 N122 2.08(2) .
O121 C221 1.403(10) .
C221 C222 1.499(10) .
C221 H22A 0.9900 .
C221 H22B 0.9900 .
C222 H22C 0.9800 .
C222 H22D 0.9800 .
C222 H22E 0.9800 .
N121 C120 1.30(4) .
N121 C124 1.36(4) .
N122 C125 1.33(3) .
N122 C129 1.36(4) .
C120 C121 1.40(4) .
C120 H120 0.9500 .
C121 C122 1.40(5) .
C121 H121 0.9500 .
C122 C123 1.37(5) .
C122 H122 0.9500 .
C123 C124 1.39(4) .
C123 H123 0.9500 .
C124 C125 1.50(4) .
C125 C126 1.43(4) .
C126 C127 1.43(4) .
C126 H126 0.9500 .
C127 C128 1.26(4) .
C127 H127 0.9500 .
C128 C129 1.39(4) .
C128 H128 0.9500 .
C129 H129 0.9500 .
Ni13 N131 2.06(2) .
Ni13 N132 2.10(3) .
Ni13 O131 2.15(2) .
N131 C130 1.31(4) .
N131 C134 1.33(4) .
N132 C139 1.30(4) .
N132 C135 1.32(4) .
C130 C131 1.36(4) .
C130 H130 0.9500 .
C131 C132 1.41(4) .
C131 H131 0.9500 .
C132 C133 1.35(5) .
C132 H132 0.9500 .
C133 C134 1.38(4) .
C133 H133 0.9500 .
C134 C135 1.53(4) .
C135 C136 1.46(4) .
C136 C137 1.38(4) .
C136 H136 0.9500 .
C137 C138 1.40(4) .
C137 H137 0.9500 .
C138 C139 1.36(4) .
C138 H138 0.9500 .
C139 H139 0.9500 .
Ni14 N62 2.08(2) 2_666
Ni14 N142 2.11(3) .
Ni14 O141 2.11(2) .
Ni14 N141 2.12(3) .
O141 C241 1.400(10) .
C241 C242 1.500(10) .
C241 H24A 0.9900 .
C241 H24B 0.9900 .
C242 H24C 0.9800 .
C242 H24D 0.9800 .
C242 H24E 0.9800 .
N141 C144 1.29(4) .
N141 C140 1.29(4) .
N142 C149 1.25(4) .
N142 C145 1.33(4) .
C140 C141 1.45(5) .
C140 H140 0.9500 .
C141 C142 1.36(5) .
C141 H141 0.9500 .
C142 C143 1.44(5) .
C142 H142 0.9500 .
C143 C144 1.34(4) .
C143 H143 0.9500 .
C144 C145 1.56(4) .
C145 C146 1.43(4) .
C146 C147 1.35(5) .
C146 H146 0.9500 .
C147 C148 1.42(5) .
C147 H147 0.9500 .
C148 C149 1.43(5) .
C148 H148 0.9500 .
C149 H149 0.9500 .
Ni15 N47 2.00(2) 2_666
Ni15 N151 2.06(3) .
Ni15 N152 2.08(2) .
Ni15 O151 2.11(3) .
O151 C251 1.404(10) .
C251 C252 1.502(10) .
C251 H25A 0.9900 .
C251 H25B 0.9900 .
C252 H25C 0.9800 .
C252 H25D 0.9800 .
C252 H25E 0.9800 .
N151 C150 1.33(5) .
N151 C154 1.39(6) .
N152 C155 1.24(5) .
N152 C159 1.30(4) .
C150 C151 1.36(6) .
C150 H150 0.9500 .
C151 C152 1.60(8) .
C151 H151 0.9500 .
C152 C153 1.31(7) .
C152 H152 0.9500 .
C153 C154 1.50(7) .
C153 H153 0.9500 .
C154 C155 1.56(6) .
C155 C156 1.38(6) .
C156 C157 1.35(6) .
C156 H156 0.9500 .
C157 C158 1.32(6) .
C157 H157 0.9500 .
C158 C159 1.44(5) .
C158 H158 0.9500 .
C159 H159 0.9500 .
Ni16 N161 2.02(2) .
Ni16 N27 2.04(2) 2_666
Ni16 N162 2.08(3) .
Ni16 O161 2.12(3) .
N161 C160 1.32(4) .
N161 C164 1.33(5) .
N162 C165 1.30(4) .
N162 C169 1.37(4) .
C160 C161 1.42(4) .
C160 H160 0.9500 .
C161 C162 1.41(6) .
C161 H161 0.9500 .
C162 C163 1.31(6) .
C162 H162 0.9500 .
C163 C164 1.40(5) .
C163 H163 0.9500 .
C164 C165 1.55(5) .
C165 C166 1.33(5) .
C166 C167 1.42(6) .
C166 H166 0.9500 .
C167 C168 1.29(5) .
C167 H167 0.9500 .
C168 C169 1.29(5) .
C168 H168 0.9500 .
C169 H169 0.9500 .
O11W O24W 1.21(8) .
O13W O23W 0.97(11) .
O14W O19W 1.20(10) .
O15W O19W 1.57(13) .
O16W O17W 1.24(10) .
O16W O18W 1.30(11) .
O16W O21W 1.56(10) .
O25W O26W 1.2(2) .
